data_9011755
loop_
_publ_author_name
'Pohl, D.'
'Liessmann, W.'
'Okrugin, V. M.'

_publ_section_title
;
 Rietveld analysis of selenium-bearing goldfieldites
;
_journal_name_full 'Neues Jahrbuch fur Mineralogie, Monatshefte'
_journal_page_first 1
_journal_page_last 8
_journal_volume 1996
_journal_year 1996
_chemical_compound_source 'Ozernoya deposit, Kamchatka, Russia'
_chemical_formula_sum 'As0.5 Bi0.2 Cu10.302 S11.85 Sb0.7 Se0.6 Te2.6'
_chemical_name_mineral Goldfieldite
_space_group_IT_number 217
_symmetry_space_group_name_Hall 'I -4 2 3'
_symmetry_space_group_name_H-M 'I -4 3 m'
_cell_angle_alpha 90
_cell_angle_beta 90
_cell_angle_gamma 90
_cell_length_a 10.334
_cell_length_b 10.334
_cell_length_c 10.334
_cell_formula_units_Z 2
_cell_volume 1103.584
_database_code_amcsd 0014881
_exptl_crystal_density_diffrn 4.750
_cod_original_formula_sum 'Cu10.302 (Te2.6 Sb.7 As.5 Bi.2) S11.85 Se.6'
_cod_database_code 9011755

loop_
_space_group_symop_operation_xyz
x,y,z
1/2+x,1/2+y,1/2+z
-z,x,-y
1/2-z,1/2+x,1/2-y
-y,z,-x
1/2-y,1/2+z,1/2-x
-x,y,-z
1/2-x,1/2+y,1/2-z
x,-z,-y
1/2+x,1/2-z,1/2-y
z,-y,-x
1/2+z,1/2-y,1/2-x
y,-x,-z
1/2+y,1/2-x,1/2-z
x,z,y
1/2+x,1/2+z,1/2+y
z,y,x
1/2+z,1/2+y,1/2+x
y,x,z
1/2+y,1/2+x,1/2+z
-z,-x,y
1/2-z,1/2-x,1/2+y
-y,-z,x
1/2-y,1/2-z,1/2+x
-x,-y,z
1/2-x,1/2-y,1/2+z
z,-x,-y
1/2+z,1/2-x,1/2-y
y,-z,-x
1/2+y,1/2-z,1/2-x
x,-y,-z
1/2+x,1/2-y,1/2-z
-x,z,-y
1/2-x,1/2+z,1/2-y
-z,y,-x
1/2-z,1/2+y,1/2-x
-y,x,-z
1/2-y,1/2+x,1/2-z
-x,-z,y
1/2-x,1/2-z,1/2+y
-z,-y,x
1/2-z,1/2-y,1/2+x
-y,-x,z
1/2-y,1/2-x,1/2+z
z,x,y
1/2+z,1/2+x,1/2+y
y,z,x
1/2+y,1/2+z,1/2+x

loop_
_atom_site_label
_atom_site_fract_x
_atom_site_fract_y
_atom_site_fract_z
_atom_site_occupancy
Cu1 0.25000 0.50000 0.00000 0.81700
Cu2 0.21400 0.00000 0.00000 0.90000
Te 0.26360 0.26360 0.26360 0.65000
Sb 0.26360 0.26360 0.26360 0.17500
As 0.26360 0.26360 0.26360 0.12500
Bi 0.26360 0.26360 0.26360 0.05000
S1 0.11400 0.11400 0.36000 0.95000
Se1 0.11400 0.11400 0.36000 0.05000
S2 0.00000 0.00000 0.00000 0.45000

loop_
_cod_related_entry_id
_cod_related_entry_database
_cod_related_entry_code
1 AMCSD 0014881
